data_1547177
loop_
_publ_author_name
'Meninno, Sara'
'Roselli, Angelo'
'Capobianco, Amedeo'
'Overgaard, Jacob'
'Lattanzi, Alessandra'

_publ_section_title
;
 Diastereodivergent and Enantioselective Access to Spiroepoxides via
 Organocatalytic Epoxidation of Unsaturated Pyrazolones.
;
_journal_issue 19
_journal_name_full 'Organic letters'
_journal_page_first 5030
_journal_page_last 5033
_journal_paper_doi 10.1021/acs.orglett.7b02189
_journal_volume 19
_journal_year 2017
_chemical_absolute_configuration ad
_chemical_formula_moiety 'C17 H13 Cl N2 O2'
_chemical_formula_sum 'C17 H13 Cl N2 O2'
_chemical_formula_weight 312.74
_space_group_crystal_system orthorhombic
_space_group_IT_number 19
_space_group_name_Hall 'P 2ac 2ab'
_space_group_name_H-M_alt 'P 21 21 21'
_symmetry_space_group_name_Hall 'P 2ac 2ab'
_symmetry_space_group_name_H-M 'P 21 21 21'
_atom_sites_solution_hydrogens geom
_atom_sites_solution_primary direct
_audit_creation_date 2017-01-19
_audit_creation_method
;
Olex2 1.2
(compiled 2017.01.04 svn.r3372 for OlexSys, GUI svn.r5292)
;
_cell_angle_alpha 90
_cell_angle_beta 90
_cell_angle_gamma 90
_cell_formula_units_Z 4
_cell_length_a 8.3966(2)
_cell_length_b 10.4923(3)
_cell_length_c 16.3473(4)
_cell_measurement_reflns_used 7941
_cell_measurement_temperature 100(1)
_cell_measurement_theta_max 28.8250
_cell_measurement_theta_min 3.0780
_cell_volume 1440.19(6)
_computing_cell_refinement 'CrysAlisPro 1.171.38.43b (Rigaku OD, 2015)'
_computing_data_collection 'CrysAlisPro 1.171.38.43b (Rigaku OD, 2015)'
_computing_data_reduction 'CrysAlisPro 1.171.38.43b (Rigaku OD, 2015)'
_computing_molecular_graphics 'Olex2 (Dolomanov et al., 2009)'
_computing_publication_material 'Olex2 (Dolomanov et al., 2009)'
_computing_structure_refinement 'ShelXL (Sheldrick, 2015)'
_computing_structure_solution 'ShelXT (Sheldrick, 2015)'
_diffrn_ambient_environment N~2~
_diffrn_ambient_temperature 100(1)
_diffrn_detector 'CCD plate'
_diffrn_detector_area_resol_mean 10.3590
_diffrn_detector_type Atlas
_diffrn_measured_fraction_theta_full 1.000
_diffrn_measured_fraction_theta_max 0.939
_diffrn_measurement_details
;
List of Runs (angles in degrees, time in seconds):

  # Type    Start    End  Width  t~exp~   \w     \q     \k     \f   Frames
--------------------------------------------------------------------------
  1  \w    -70.00  51.00   1.00   10.00    --   10.32 -19.00  30.00  121
  2  \w    -63.00  38.00   1.00   10.00    --   10.32 -57.00   0.00  101
  3  \w     34.00  97.00   1.00   10.00    --   10.32-178.00 -60.00   63
  4  \w    -87.00   6.00   1.00   10.00    --  -11.34 -77.00  30.00   93
;
_diffrn_measurement_device 'four-circle diffractometer'
_diffrn_measurement_device_type 'SuperNova, Single source at offset, Atlas'
_diffrn_measurement_method '\w scans'
_diffrn_orient_matrix_type 'CrysAlisPro convention (1999,Acta A55,543-557)'
_diffrn_orient_matrix_UB_11 0.0435010000
_diffrn_orient_matrix_UB_12 0.0574951000
_diffrn_orient_matrix_UB_13 0.0046410000
_diffrn_orient_matrix_UB_21 -0.0576059000
_diffrn_orient_matrix_UB_22 0.0223786000
_diffrn_orient_matrix_UB_23 0.0282969000
_diffrn_orient_matrix_UB_31 0.0438587000
_diffrn_orient_matrix_UB_32 -0.0276662000
_diffrn_orient_matrix_UB_33 0.0325581000
_diffrn_radiation_monochromator mirror
_diffrn_radiation_probe x-ray
_diffrn_radiation_type MoK\a
_diffrn_radiation_wavelength 0.71073
_diffrn_reflns_av_R_equivalents 0.0442
_diffrn_reflns_av_unetI/netI 0.0366
_diffrn_reflns_Laue_measured_fraction_full 1.000
_diffrn_reflns_Laue_measured_fraction_max 0.939
_diffrn_reflns_limit_h_max 11
_diffrn_reflns_limit_h_min -11
_diffrn_reflns_limit_k_max 14
_diffrn_reflns_limit_k_min -13
_diffrn_reflns_limit_l_max 22
_diffrn_reflns_limit_l_min -20
_diffrn_reflns_number 15951
_diffrn_reflns_point_group_measured_fraction_full 0.998
_diffrn_reflns_point_group_measured_fraction_max 0.899
_diffrn_reflns_theta_full 27.000
_diffrn_reflns_theta_max 29.488
_diffrn_reflns_theta_min 2.307
_diffrn_source 'micro-focus sealed X-ray tube'
_diffrn_source_type 'SuperNova (Mo) X-ray Source'
_exptl_absorpt_coefficient_mu 0.274
_exptl_absorpt_correction_T_max 1.00000
_exptl_absorpt_correction_T_min 0.96681
_exptl_absorpt_correction_type multi-scan
_exptl_absorpt_process_details
;
CrysAlisPro 1.171.38.43b (Rigaku Oxford Diffraction, 2015)
Empirical absorption correction using spherical harmonics,
 implemented in SCALE3 ABSPACK scaling algorithm.
;
_exptl_crystal_colour 'clear light colourless'
_exptl_crystal_colour_lustre clear
_exptl_crystal_colour_modifier light
_exptl_crystal_colour_primary colourless
_exptl_crystal_density_diffrn 1.442
_exptl_crystal_description block
_exptl_crystal_F_000 648
_exptl_crystal_size_max 0.235
_exptl_crystal_size_mid 0.21
_exptl_crystal_size_min 0.19
_refine_diff_density_max 0.196
_refine_diff_density_min -0.245
_refine_diff_density_rms 0.049
_refine_ls_abs_structure_details
;
 Flack x determined using 1200 quotients [(I+)-(I-)]/[(I+)+(I-)]
 (Parsons, Flack and Wagner, Acta Cryst. B69 (2013) 249-259).
;
_refine_ls_abs_structure_Flack 0.00(3)
_refine_ls_extinction_method none
_refine_ls_goodness_of_fit_ref 1.045
_refine_ls_hydrogen_treatment constr
_refine_ls_matrix_type full
_refine_ls_number_parameters 200
_refine_ls_number_reflns 3613
_refine_ls_number_restraints 0
_refine_ls_restrained_S_all 1.045
_refine_ls_R_factor_all 0.0401
_refine_ls_R_factor_gt 0.0322
_refine_ls_shift/su_max 0.000
_refine_ls_shift/su_mean 0.000
_refine_ls_structure_factor_coef Fsqd
_refine_ls_weighting_details 'w=1/[\s^2^(Fo^2^)+(0.0313P)^2^+0.2858P] where P=(Fo^2^+2Fc^2^)/3'
_refine_ls_weighting_scheme calc
_refine_ls_wR_factor_gt 0.0694
_refine_ls_wR_factor_ref 0.0740
_reflns_Friedel_coverage 0.674
_reflns_Friedel_fraction_full 0.996
_reflns_Friedel_fraction_max 0.844
_reflns_number_gt 3236
_reflns_number_total 3613
_reflns_threshold_expression 'I > 2\s(I)'
_cod_data_source_file ol7b02189_si_001.cif
_cod_data_source_block exp_253
_cod_depositor_comments 'Adding full bibliography for 1547176--1547177.cif.'
_cod_original_cell_volume 1440.19(7)
_cod_database_code 1547177
_shelx_shelxl_version_number 2016/6
_chemical_oxdiff_formula 'C17 H13 Cl1 N2 O2'
_shelx_space_group_comment
;
The symmetry employed for this shelxl refinement is uniquely defined
by the following loop, which should always be used as a source of
symmetry information in preference to the above space-group names.
They are only intended as comments.
;
_reflns_odcompleteness_completeness 99.88
_reflns_odcompleteness_iscentric 1
_reflns_odcompleteness_theta 26.32
_olex2_refinement_description
;
1. Fixed Uiso
 At 1.2 times of:
  All C(H) groups
 At 1.5 times of:
  All C(H,H,H) groups
2.a Ternary CH refined with riding coordinates:
 C009(H009)
2.b Aromatic/amide H refined with riding coordinates:
 C00C(H00D), C00E(H00E), C00F(H00F), C00G(H00G), C00H(H00H), C00I(H00I),
 C00K(H00K), C00L(H00L), C00M(H00M)
2.c Idealised Me refined as rotating group:
 C008(H00A,H00B,H00C)
;
_olex2_date_sample_data_collection 2017-01-18
_olex2_submission_special_instructions 'No special instructions were received'
_oxdiff_exptl_absorpt_empirical_details
;
Empirical correction (ABSPACK) includes:
- Absorption correction using spherical harmonics
- Frame scaling
;
_oxdiff_exptl_absorpt_empirical_full_max 1.112
_oxdiff_exptl_absorpt_empirical_full_min 0.951

loop_
_space_group_symop_operation_xyz
'x, y, z'
'-x+1/2, -y, z+1/2'
'-x, y+1/2, -z+1/2'
'x+1/2, -y+1/2, -z'

loop_
_atom_site_label
_atom_site_type_symbol
_atom_site_fract_x
_atom_site_fract_y
_atom_site_fract_z
_atom_site_U_iso_or_equiv
_atom_site_adp_type
_atom_site_occupancy
_atom_site_site_symmetry_order
_atom_site_calc_flag
_atom_site_refinement_flags_posn
Cl01 Cl 0.43879(6) 0.26475(5) 0.88331(3) 0.02721(14) Uani 1 1 d .
O002 O 0.07639(15) 0.27029(13) 0.51254(8) 0.0184(3) Uani 1 1 d .
O003 O 0.17208(17) 0.12639(13) 0.36103(8) 0.0214(3) Uani 1 1 d .
N004 N 0.36587(19) 0.41923(14) 0.38810(10) 0.0164(3) Uani 1 1 d .
N005 N 0.32031(19) 0.31186(15) 0.34040(10) 0.0158(3) Uani 1 1 d .
C006 C 0.2302(2) 0.22649(18) 0.38371(12) 0.0155(4) Uani 1 1 d .
C007 C 0.2240(2) 0.28253(18) 0.46873(12) 0.0155(4) Uani 1 1 d .
C008 C 0.3414(3) 0.50267(18) 0.52505(13) 0.0206(4) Uani 1 1 d .
H00A H 0.409395 0.466491 0.567872 0.031 Uiso 1 1 calc GR
H00B H 0.240008 0.529976 0.549066 0.031 Uiso 1 1 calc GR
H00C H 0.394808 0.576167 0.500254 0.031 Uiso 1 1 calc GR
C009 C 0.2079(2) 0.19404(19) 0.53965(12) 0.0167(4) Uani 1 1 d .
H009 H 0.200037 0.102109 0.524035 0.020 Uiso 1 1 calc R
C00A C 0.3109(2) 0.40495(18) 0.46149(12) 0.0156(4) Uani 1 1 d .
C00B C 0.2709(2) 0.21599(18) 0.62351(12) 0.0161(4) Uani 1 1 d .
C00C C 0.3247(2) 0.2104(2) 0.20597(12) 0.0193(4) Uani 1 1 d .
H00D H 0.248300 0.149456 0.223506 0.023 Uiso 1 1 calc R
C00D C 0.3762(2) 0.30635(18) 0.25862(12) 0.0158(4) Uani 1 1 d .
C00E C 0.3873(2) 0.2054(2) 0.12733(13) 0.0220(4) Uani 1 1 d .
H00E H 0.353870 0.139692 0.091203 0.026 Uiso 1 1 calc R
C00F C 0.5461(2) 0.39063(19) 0.15315(12) 0.0189(4) Uani 1 1 d .
H00F H 0.620893 0.452329 0.134898 0.023 Uiso 1 1 calc R
C00G C 0.2729(2) 0.33428(19) 0.74995(12) 0.0184(4) Uani 1 1 d .
H00G H 0.238478 0.404829 0.781804 0.022 Uiso 1 1 calc R
C00H C 0.4313(2) 0.14239(19) 0.73724(12) 0.0203(4) Uani 1 1 d .
H00H H 0.503165 0.082588 0.760534 0.024 Uiso 1 1 calc R
C00I C 0.2183(2) 0.31788(19) 0.67083(13) 0.0170(4) Uani 1 1 d .
H00I H 0.144126 0.376778 0.648557 0.020 Uiso 1 1 calc R
C00J C 0.3783(2) 0.2462(2) 0.78186(11) 0.0196(4) Uani 1 1 d .
C00K C 0.4974(2) 0.2943(2) 0.10068(13) 0.0214(4) Uani 1 1 d .
H00K H 0.539449 0.289381 0.046815 0.026 Uiso 1 1 calc R
C00L C 0.4861(2) 0.39738(18) 0.23217(12) 0.0174(4) Uani 1 1 d .
H00L H 0.519610 0.463442 0.267997 0.021 Uiso 1 1 calc R
C00M C 0.3766(2) 0.1278(2) 0.65734(12) 0.0188(4) Uani 1 1 d .
H00M H 0.411583 0.057343 0.625602 0.023 Uiso 1 1 calc R

loop_
_atom_site_aniso_label
_atom_site_aniso_U_11
_atom_site_aniso_U_22
_atom_site_aniso_U_33
_atom_site_aniso_U_23
_atom_site_aniso_U_13
_atom_site_aniso_U_12
Cl01 0.0260(3) 0.0375(3) 0.0181(2) 0.0026(2) -0.0048(2) -0.0002(2)
O002 0.0130(6) 0.0227(7) 0.0195(7) 0.0024(6) 0.0016(5) 0.0014(6)
O003 0.0224(7) 0.0177(7) 0.0241(8) -0.0028(6) -0.0004(6) -0.0042(6)
N004 0.0180(8) 0.0140(7) 0.0173(8) -0.0023(7) -0.0021(7) -0.0002(6)
N005 0.0166(8) 0.0149(8) 0.0160(8) -0.0030(7) -0.0005(7) -0.0013(7)
C006 0.0125(8) 0.0159(8) 0.0179(9) 0.0011(8) -0.0016(7) 0.0018(7)
C007 0.0133(8) 0.0149(9) 0.0182(9) 0.0008(8) 0.0009(7) 0.0008(7)
C008 0.0274(11) 0.0149(9) 0.0195(10) -0.0012(8) 0.0029(9) -0.0024(8)
C009 0.0154(9) 0.0156(9) 0.0190(10) 0.0016(8) 0.0015(8) 0.0002(7)
C00A 0.0145(9) 0.0140(9) 0.0183(10) -0.0003(8) -0.0010(8) 0.0033(7)
C00B 0.0144(9) 0.0159(9) 0.0179(9) 0.0032(8) 0.0018(8) -0.0027(8)
C00C 0.0181(9) 0.0191(9) 0.0208(10) -0.0015(8) -0.0026(8) -0.0001(9)
C00D 0.0154(9) 0.0153(9) 0.0168(9) 0.0008(8) 0.0001(7) 0.0050(7)
C00E 0.0232(10) 0.0230(10) 0.0199(10) -0.0056(9) -0.0032(8) 0.0030(8)
C00F 0.0198(10) 0.0178(9) 0.0192(10) 0.0039(8) 0.0004(8) 0.0032(8)
C00G 0.0184(10) 0.0167(9) 0.0199(10) 0.0013(8) 0.0023(8) -0.0015(8)
C00H 0.0178(10) 0.0204(9) 0.0228(10) 0.0073(8) 0.0004(9) 0.0027(9)
C00I 0.0156(10) 0.0166(9) 0.0190(10) 0.0029(8) 0.0006(8) 0.0006(8)
C00J 0.0170(9) 0.0259(11) 0.0160(9) 0.0042(9) -0.0004(7) -0.0036(9)
C00K 0.0231(10) 0.0249(10) 0.0162(10) 0.0005(8) 0.0010(8) 0.0074(9)
C00L 0.0199(10) 0.0146(9) 0.0175(9) -0.0013(8) -0.0016(8) 0.0021(8)
C00M 0.0184(10) 0.0165(9) 0.0216(10) 0.0018(8) 0.0035(8) 0.0004(8)

loop_
_atom_type_symbol
_atom_type_description
_atom_type_scat_dispersion_real
_atom_type_scat_dispersion_imag
_atom_type_scat_source
C C 0.0033 0.0016 'International Tables Vol C Tables 4.2.6.8 and 6.1.1.4'
H H 0.0000 0.0000 'International Tables Vol C Tables 4.2.6.8 and 6.1.1.4'
Cl Cl 0.1484 0.1585 'International Tables Vol C Tables 4.2.6.8 and 6.1.1.4'
N N 0.0061 0.0033 'International Tables Vol C Tables 4.2.6.8 and 6.1.1.4'
O O 0.0106 0.0060 'International Tables Vol C Tables 4.2.6.8 and 6.1.1.4'

loop_
_geom_angle_atom_site_label_1
_geom_angle_atom_site_label_2
_geom_angle_atom_site_label_3
_geom_angle
C009 O002 C007 62.59(12)
C00A N004 N005 108.70(15)
C006 N005 N004 112.53(15)
C006 N005 C00D 130.04(16)
C00D N005 N004 117.39(15)
O003 C006 N005 128.97(18)
O003 C006 C007 127.10(18)
N005 C006 C007 103.89(16)
O002 C007 C006 116.97(15)
O002 C007 C009 58.60(11)
O002 C007 C00A 122.82(16)
C009 C007 C006 118.43(16)
C00A C007 C006 104.30(15)
C00A C007 C009 130.25(17)
H00A C008 H00B 109.5
H00A C008 H00C 109.5
H00B C008 H00C 109.5
C00A C008 H00A 109.5
C00A C008 H00B 109.5
C00A C008 H00C 109.5
O002 C009 C007 58.81(11)
O002 C009 H009 114.1
O002 C009 C00B 118.18(16)
C007 C009 H009 114.1
C00B C009 C007 126.02(17)
C00B C009 H009 114.1
N004 C00A C007 110.48(16)
N004 C00A C008 120.56(17)
C008 C00A C007 128.94(17)
C00I C00B C009 121.23(18)
C00I C00B C00M 119.37(19)
C00M C00B C009 119.26(18)
C00D C00C H00D 120.6
C00E C00C H00D 120.6
C00E C00C C00D 118.78(19)
C00C C00D N005 120.62(18)
C00C C00D C00L 120.52(19)
C00L C00D N005 118.85(17)
C00C C00E H00E 119.4
C00K C00E C00C 121.22(19)
C00K C00E H00E 119.4
C00K C00F H00F 119.8
C00K C00F C00L 120.38(19)
C00L C00F H00F 119.8
C00I C00G H00G 120.6
C00J C00G H00G 120.6
C00J C00G C00I 118.83(19)
C00J C00H H00H 120.8
C00J C00H C00M 118.31(18)
C00M C00H H00H 120.8
C00B C00I H00I 119.7
C00G C00I C00B 120.69(19)
C00G C00I H00I 119.7
C00G C00J Cl01 118.08(16)
C00G C00J C00H 122.22(19)
C00H C00J Cl01 119.65(15)
C00E C00K C00F 119.57(19)
C00E C00K H00K 120.2
C00F C00K H00K 120.2
C00D C00L H00L 120.2
C00F C00L C00D 119.53(18)
C00F C00L H00L 120.2
C00B C00M H00M 119.7
C00H C00M C00B 120.57(19)
C00H C00M H00M 119.7

loop_
_geom_bond_atom_site_label_1
_geom_bond_atom_site_label_2
_geom_bond_distance
Cl01 C00J 1.7451(19)
O002 C007 1.437(2)
O002 C009 1.434(2)
O003 C006 1.216(2)
N004 N005 1.422(2)
N004 C00A 1.294(2)
N005 C006 1.370(2)
N005 C00D 1.418(2)
C006 C007 1.510(3)
C007 C009 1.491(3)
C007 C00A 1.482(3)
C008 H00A 0.9800
C008 H00B 0.9800
C008 H00C 0.9800
C008 C00A 1.482(3)
C009 H009 1.0000
C009 C00B 1.487(3)
C00B C00I 1.392(3)
C00B C00M 1.396(3)
C00C H00D 0.9500
C00C C00D 1.393(3)
C00C C00E 1.390(3)
C00D C00L 1.397(3)
C00E H00E 0.9500
C00E C00K 1.384(3)
C00F H00F 0.9500
C00F C00K 1.387(3)
C00F C00L 1.388(3)
C00G H00G 0.9500
C00G C00I 1.383(3)
C00G C00J 1.382(3)
C00H H00H 0.9500
C00H C00J 1.385(3)
C00H C00M 1.393(3)
C00I H00I 0.9500
C00K H00K 0.9500
C00L H00L 0.9500
C00M H00M 0.9500

loop_
_geom_torsion_atom_site_label_1
_geom_torsion_atom_site_label_2
_geom_torsion_atom_site_label_3
_geom_torsion_atom_site_label_4
_geom_torsion
O002 C007 C009 C00B -104.0(2)
O002 C007 C00A N004 -138.56(18)
O002 C007 C00A C008 42.8(3)
O002 C009 C00B C00I -8.1(3)
O002 C009 C00B C00M 167.53(17)
O003 C006 C007 O002 -40.0(3)
O003 C006 C007 C009 27.1(3)
O003 C006 C007 C00A -179.18(18)
N004 N005 C006 O003 179.50(18)
N004 N005 C006 C007 -2.71(19)
N004 N005 C00D C00C -174.08(17)
N004 N005 C00D C00L 7.2(2)
N005 N004 C00A C007 0.8(2)
N005 N004 C00A C008 179.58(17)
N005 C006 C007 O002 142.19(16)
N005 C006 C007 C009 -150.71(16)
N005 C006 C007 C00A 2.97(18)
N005 C00D C00L C00F 177.78(17)
C006 N005 C00D C00C 8.0(3)
C006 N005 C00D C00L -170.71(18)
C006 C007 C009 O002 -105.89(18)
C006 C007 C009 C00B 150.08(18)
C006 C007 C00A N004 -2.4(2)
C006 C007 C00A C008 178.98(19)
C007 O002 C009 C00B 117.10(19)
C007 C009 C00B C00I 62.2(3)
C007 C009 C00B C00M -122.1(2)
C009 O002 C007 C006 108.38(18)
C009 O002 C007 C00A -120.5(2)
C009 C007 C00A N004 146.9(2)
C009 C007 C00A C008 -31.7(3)
C009 C00B C00I C00G 177.33(17)
C009 C00B C00M C00H -176.73(17)
C00A N004 N005 C006 1.3(2)
C00A N004 N005 C00D -176.93(16)
C00A C007 C009 O002 108.4(2)
C00A C007 C009 C00B 4.3(3)
C00C C00D C00L C00F -1.0(3)
C00C C00E C00K C00F -0.3(3)
C00D N005 C006 O003 -2.5(3)
C00D N005 C006 C007 175.25(18)
C00D C00C C00E C00K -0.7(3)
C00E C00C C00D N005 -177.41(18)
C00E C00C C00D C00L 1.3(3)
C00I C00B C00M C00H -1.0(3)
C00I C00G C00J Cl01 -177.18(15)
C00I C00G C00J C00H 0.1(3)
C00J C00G C00I C00B -1.3(3)
C00J C00H C00M C00B -0.1(3)
C00K C00F C00L C00D 0.0(3)
C00L C00F C00K C00E 0.6(3)
C00M C00B C00I C00G 1.7(3)
C00M C00H C00J Cl01 177.80(15)
C00M C00H C00J C00G 0.5(3)
